data_4086773
loop_
_publ_author_name
'Hering, Florian'
'Berthel, Johannes H. J.'
'Lubitz, Katharina'
'Paul, Ursula S. D.'
'H\"arterich, Heidi Schneider Marcel'
'Radius, Udo'

_publ_section_title
;
 Correction to Synthesis and Thermal Properties of Novel NHC-Stabilized
 Cobalt Carbonyl Nitrosyl Complexes
;
_journal_name_full Organometallics
_journal_paper_doi 10.1021/acs.organomet.6b00833
_journal_year 2016
_chemical_formula_sum 'C13 H20 Co N3 O3'
_chemical_formula_weight 325.25
_chemical_name_systematic
;
 ?
;
_space_group_crystal_system orthorhombic
_space_group_IT_number 62
_space_group_name_Hall '-P 2ac 2n'
_space_group_name_H-M_alt 'P n m a'
_symmetry_space_group_name_Hall '-P 2ac 2n'
_symmetry_space_group_name_H-M 'P n m a'
_atom_sites_solution_hydrogens mixed
_audit_creation_method SHELXL-2013
_cell_angle_alpha 90
_cell_angle_beta 90
_cell_angle_gamma 90
_cell_formula_units_Z 4
_cell_length_a 16.0481(14)
_cell_length_b 9.5636(9)
_cell_length_c 10.3892(9)
_cell_measurement_reflns_used 5825
_cell_measurement_temperature 100(2)
_cell_measurement_theta_max 25.58
_cell_measurement_theta_min 2.33
_cell_volume 1594.5(2)
_computing_cell_refinement 'Saint-NT v. 7.23'
_computing_data_collection 'APEX2 ver. 2014.1 (Bruker AXS)'
_computing_data_reduction 'Saint-NT v. 7.23'
_computing_molecular_graphics 'XP in ShelxTL-97'
_computing_publication_material 'XP in ShelxTL-97'
_computing_structure_refinement 'SHELXL-2013 (Sheldrick, 2013)'
_computing_structure_solution 'SHELXS-97 (Sheldrick, 1990)'
_diffrn_ambient_temperature 100(2)
_diffrn_measured_fraction_theta_full 0.999
_diffrn_measured_fraction_theta_max 0.999
_diffrn_measurement_device_type 'Bruker X8-APEX II'
_diffrn_measurement_method '\f and \w scans'
_diffrn_radiation_monochromator graphite
_diffrn_radiation_source 'rotating anode'
_diffrn_radiation_type MoK\a
_diffrn_radiation_wavelength 0.71073
_diffrn_reflns_av_R_equivalents 0.0492
_diffrn_reflns_av_unetI/netI 0.0230
_diffrn_reflns_Laue_measured_fraction_full 0.999
_diffrn_reflns_Laue_measured_fraction_max 0.999
_diffrn_reflns_limit_h_max 19
_diffrn_reflns_limit_h_min -19
_diffrn_reflns_limit_k_max 11
_diffrn_reflns_limit_k_min -11
_diffrn_reflns_limit_l_max 12
_diffrn_reflns_limit_l_min -12
_diffrn_reflns_number 20214
_diffrn_reflns_point_group_measured_fraction_full 0.999
_diffrn_reflns_point_group_measured_fraction_max 0.999
_diffrn_reflns_theta_full 26.000
_diffrn_reflns_theta_max 25.987
_diffrn_reflns_theta_min 2.335
_exptl_absorpt_coefficient_mu 1.086
_exptl_absorpt_correction_T_max 0.75
_exptl_absorpt_correction_T_min 0.64
_exptl_absorpt_correction_type analytical
_exptl_absorpt_process_details 'Sadabs 2012/1 (Bruker 2012)'
_exptl_crystal_colour purple
_exptl_crystal_density_diffrn 1.355
_exptl_crystal_description needle
_exptl_crystal_F_000 680
_exptl_crystal_size_max 0.350
_exptl_crystal_size_mid 0.090
_exptl_crystal_size_min 0.070
_refine_diff_density_max 0.965
_refine_diff_density_min -0.822
_refine_diff_density_rms 0.090
_refine_ls_extinction_method none
_refine_ls_goodness_of_fit_ref 1.064
_refine_ls_hydrogen_treatment constr
_refine_ls_matrix_type full
_refine_ls_number_parameters 111
_refine_ls_number_reflns 1662
_refine_ls_number_restraints 0
_refine_ls_restrained_S_all 1.064
_refine_ls_R_factor_all 0.0733
_refine_ls_R_factor_gt 0.0566
_refine_ls_shift/su_max 0.001
_refine_ls_shift/su_mean 0.000
_refine_ls_structure_factor_coef Fsqd
_refine_ls_weighting_details 'w=1/[\s^2^(Fo^2^)+(0.0865P)^2^+3.6312P] where P=(Fo^2^+2Fc^2^)/3'
_refine_ls_weighting_scheme calc
_refine_ls_wR_factor_gt 0.1559
_refine_ls_wR_factor_ref 0.1679
_reflns_Friedel_coverage 0.000
_reflns_number_gt 1313
_reflns_number_total 1662
_reflns_threshold_expression 'I > 2\s(I)'
_cod_data_source_file om6b00833_si_001.cif
_cod_data_source_block compound_10
_cod_database_code 4086773
_shelx_space_group_comment
;
The symmetry employed for this shelxl refinement is uniquely defined
by the following loop, which should always be used as a source of
symmetry information in preference to the above space-group names.
They are only intended as comments.
;
_shelx_estimated_absorpt_t_min 0.702
_shelx_estimated_absorpt_t_max 0.928
_shelxl_version_number 2013-4

loop_
_space_group_symop_operation_xyz
'x, y, z'
'-x+1/2, -y, z+1/2'
'x+1/2, -y+1/2, -z+1/2'
'-x, y+1/2, -z'
'-x, -y, -z'
'x-1/2, y, -z-1/2'
'-x-1/2, y-1/2, z-1/2'
'x, -y-1/2, z'

loop_
_atom_site_label
_atom_site_type_symbol
_atom_site_fract_x
_atom_site_fract_y
_atom_site_fract_z
_atom_site_U_iso_or_equiv
_atom_site_adp_type
_atom_site_occupancy
_atom_site_site_symmetry_order
_atom_site_calc_flag
_atom_site_refinement_flags_posn
_atom_site_refinement_flags_adp
_atom_site_refinement_flags_occupancy
Co1 Co -0.16627(5) -0.7500 -0.16078(7) 0.0409(3) Uani 1 2 d S T P
O1 O -0.1505(2) -0.4830(4) -0.2862(4) 0.0644(10) Uani 1 1 d . . .
O2 O -0.3358(2) -0.7500 -0.0499(5) 0.0505(12) Uani 1 2 d S T P
N1 N -0.0141(2) -0.7500 0.0343(4) 0.0200(8) Uani 1 2 d S T P
N2 N -0.0773(2) -0.7500 0.2204(4) 0.0210(8) Uani 1 2 d S T P
N3 N -0.2688(4) -0.7500 -0.0914(5) 0.0531(14) Uani 1 2 d S T P
C1 C -0.0029(3) -0.7500 0.1628(4) 0.0215(9) Uani 1 2 d S T P
H1 H 0.0495 -0.7500 0.2055 0.026 Uiso 1 2 calc R U P
C2 C -0.1006(3) -0.7500 0.0049(4) 0.0219(10) Uani 1 2 d S T P
C3 C -0.1368(3) -0.7500 0.1243(4) 0.0232(10) Uani 1 2 d S T P
H3 H -0.1952 -0.7500 0.1391 0.028 Uiso 1 2 calc R U P
C4 C 0.0587(3) -0.7500 -0.0597(4) 0.0224(10) Uani 1 2 d S T P
C5 C 0.1400(4) -0.7500 0.0134(7) 0.085(4) Uani 1 2 d S T P
H5A H 0.1866 -0.7500 -0.0475 0.102 Uiso 1 2 d R U P
H5B H 0.1420 -0.8315 0.0704 0.102 Uiso 0.5 1 d R U P
H5C H 0.1441 -0.6644 0.0648 0.102 Uiso 0.5 1 d R U P
C6 C 0.0528(3) -0.6197(5) -0.1428(5) 0.0598(15) Uani 1 1 d . . .
H6A H 0.0972 -0.6212 -0.2076 0.090 Uiso 1 1 calc R U .
H6B H 0.0590 -0.5365 -0.0886 0.090 Uiso 1 1 calc R U .
H6C H -0.0015 -0.6174 -0.1859 0.090 Uiso 1 1 calc R U .
C7 C -0.0942(3) -0.7500 0.3635(4) 0.0266(11) Uani 1 2 d S T P
C8 C -0.0155(4) -0.7500 0.4360(6) 0.0514(17) Uani 1 2 d S T P
H8A H 0.0138 -0.8385 0.4214 0.062 Uiso 0.5 1 d R U P
H8B H -0.0273 -0.7394 0.5281 0.062 Uiso 0.5 1 d R U P
H8C H 0.0194 -0.6721 0.4069 0.062 Uiso 0.5 1 d R U P
C9 C -0.1473(3) -0.8809(5) 0.3935(4) 0.0439(11) Uani 1 1 d . . .
H9A H -0.1940 -0.8861 0.3330 0.066 Uiso 1 1 calc R U .
H9B H -0.1688 -0.8747 0.4817 0.066 Uiso 1 1 calc R U .
H9C H -0.1127 -0.9649 0.3850 0.066 Uiso 1 1 calc R U .
C10 C -0.1534(2) -0.5905(4) -0.2361(3) 0.0332(8) Uani 1 1 d . . .

loop_
_atom_site_aniso_label
_atom_site_aniso_U_11
_atom_site_aniso_U_22
_atom_site_aniso_U_33
_atom_site_aniso_U_23
_atom_site_aniso_U_13
_atom_site_aniso_U_12
Co1 0.0326(5) 0.0717(6) 0.0184(4) 0.000 -0.0027(3) 0.000
O1 0.094(3) 0.0421(19) 0.057(2) -0.0030(17) -0.0132(19) 0.0027(18)
O2 0.024(2) 0.068(3) 0.060(3) 0.000 0.0009(19) 0.000
N1 0.027(2) 0.0159(18) 0.0174(18) 0.000 0.0056(15) 0.000
N2 0.024(2) 0.0212(19) 0.0173(19) 0.000 0.0038(15) 0.000
N3 0.056(4) 0.058(3) 0.046(3) 0.000 -0.016(3) 0.000
C1 0.024(2) 0.022(2) 0.018(2) 0.000 0.0010(18) 0.000
C2 0.025(2) 0.022(2) 0.019(2) 0.000 0.0024(18) 0.000
C3 0.025(2) 0.025(2) 0.020(2) 0.000 0.0010(18) 0.000
C4 0.028(2) 0.019(2) 0.021(2) 0.000 0.0077(19) 0.000
C5 0.026(3) 0.196(11) 0.033(4) 0.000 0.010(3) 0.000
C6 0.065(3) 0.034(2) 0.080(3) 0.030(2) 0.050(3) 0.015(2)
C7 0.038(3) 0.029(2) 0.013(2) 0.000 0.0089(19) 0.000
C8 0.043(3) 0.088(5) 0.022(3) 0.000 0.002(2) 0.000
C9 0.064(3) 0.040(2) 0.028(2) 0.0031(17) 0.0111(19) -0.007(2)
C10 0.046(2) 0.0283(18) 0.0251(18) -0.0057(15) -0.0080(15) 0.0014(17)

loop_
_atom_type_symbol
_atom_type_description
_atom_type_scat_dispersion_real
_atom_type_scat_dispersion_imag
_atom_type_scat_source
C C 0.0033 0.0016 'International Tables Vol C Tables 4.2.6.8 and 6.1.1.4'
H H 0.0000 0.0000 'International Tables Vol C Tables 4.2.6.8 and 6.1.1.4'
Co Co 0.3494 0.9721 'International Tables Vol C Tables 4.2.6.8 and 6.1.1.4'
N N 0.0061 0.0033 'International Tables Vol C Tables 4.2.6.8 and 6.1.1.4'
O O 0.0106 0.0060 'International Tables Vol C Tables 4.2.6.8 and 6.1.1.4'

loop_
_geom_angle_atom_site_label_1
_geom_angle_atom_site_label_2
_geom_angle_atom_site_label_3
_geom_angle
_geom_angle_site_symmetry_1
_geom_angle_site_symmetry_3
C10 Co1 C10 124.1(2) . 8_545
C10 Co1 N3 106.94(15) . .
C10 Co1 N3 106.94(15) 8_545 .
C10 Co1 C2 108.92(13) . .
C10 Co1 C2 108.92(13) 8_545 .
N3 Co1 C2 97.8(2) . .
C1 N1 C2 110.1(4) . .
C1 N1 C4 122.2(4) . .
C2 N1 C4 127.7(4) . .
C1 N2 C3 107.1(4) . .
C1 N2 C7 126.9(4) . .
C3 N2 C7 125.9(4) . .
O2 N3 Co1 178.2(5) . .
N2 C1 N1 108.9(4) . .
N2 C1 H1 125.5 . .
N1 C1 H1 125.5 . .
C3 C2 N1 102.7(4) . .
C3 C2 Co1 123.4(4) . .
N1 C2 Co1 133.9(3) . .
C2 C3 N2 111.2(4) . .
C2 C3 H3 124.4 . .
N2 C3 H3 124.4 . .
C5 C4 C6 109.9(3) . .
C5 C4 C6 109.9(3) . 8_545
C6 C4 C6 110.2(5) . 8_545
C5 C4 N1 109.9(4) . .
C6 C4 N1 108.5(3) . .
C6 C4 N1 108.5(3) 8_545 .
C4 C5 H5A 109.6 . .
C4 C5 H5B 109.4 . .
H5A C5 H5B 111.4 . .
C4 C5 H5C 109.4 . .
H5A C5 H5C 107.5 . .
H5B C5 H5C 109.5 . .
C4 C6 H6A 109.5 . .
C4 C6 H6B 109.5 . .
H6A C6 H6B 109.5 . .
C4 C6 H6C 109.5 . .
H6A C6 H6C 109.5 . .
H6B C6 H6C 109.5 . .
C8 C7 N2 110.5(4) . .
C8 C7 C9 111.7(3) . 8_545
N2 C7 C9 107.3(3) . 8_545
C8 C7 C9 111.7(3) . .
N2 C7 C9 107.3(3) . .
C9 C7 C9 108.1(5) 8_545 .
C7 C8 H8A 109.5 . .
C7 C8 H8B 109.5 . .
H8A C8 H8B 109.5 . .
C7 C8 H8C 109.4 . .
H8A C8 H8C 109.5 . .
H8B C8 H8C 109.5 . .
C7 C9 H9A 109.5 . .
C7 C9 H9B 109.5 . .
H9A C9 H9B 109.5 . .
C7 C9 H9C 109.5 . .
H9A C9 H9C 109.5 . .
H9B C9 H9C 109.5 . .
O1 C10 Co1 175.4(4) . .

loop_
_geom_bond_atom_site_label_1
_geom_bond_atom_site_label_2
_geom_bond_distance
_geom_bond_site_symmetry_2
Co1 C10 1.726(4) .
Co1 C10 1.726(4) 8_545
Co1 N3 1.796(6) .
Co1 C2 2.018(5) .
O1 C10 1.154(5) .
O2 N3 1.158(7) .
N1 C1 1.347(6) .
N1 C2 1.422(6) .
N1 C4 1.522(6) .
N2 C1 1.335(6) .
N2 C3 1.382(6) .
N2 C7 1.512(5) .
C1 H1 0.9500 .
C2 C3 1.369(6) .
C3 H3 0.9500 .
C4 C5 1.509(8) .
C4 C6 1.519(5) .
C4 C6 1.519(5) 8_545
C5 H5A 0.9793 .
C5 H5B 0.9800 .
C5 H5C 0.9800 .
C6 H6A 0.9800 .
C6 H6B 0.9800 .
C6 H6C 0.9800 .
C7 C8 1.470(8) .
C7 C9 1.546(5) 8_545
C7 C9 1.546(5) .
C8 H8A 0.9800 .
C8 H8B 0.9800 .
C8 H8C 0.9801 .
C9 H9A 0.9800 .
C9 H9B 0.9800 .
C9 H9C 0.9800 .
